data_2207789
loop_
_publ_author_name
'K. R. Scott'
'Butcher, Ray J.'
'Hanson, Clive D.'

_publ_section_title
;
 5,5-Dimethyl-3-(5-methylisoxazol-3-yl)cyclohex-2-enone
;
_journal_coeditor_code HG6282
_journal_issue 1
_journal_name_full 'Acta Crystallographica Section E'
_journal_page_first o218
_journal_page_last o220
_journal_paper_doi 10.1107/S1600536805040778
_journal_volume 62
_journal_year 2006
_chemical_formula_iupac 'C12 H16 N2 O2'
_chemical_formula_moiety 'C12 H16 N2 O2'
_chemical_formula_sum 'C12 H16 N2 O2'
_chemical_formula_weight 220.27
_chemical_name_systematic
;
5,5-Dimethyl-3-(5-methylisoxazol-3-yl)cyclohex-2-enone
;
_space_group_IT_number 2
_symmetry_cell_setting triclinic
_symmetry_space_group_name_Hall '-P 1'
_symmetry_space_group_name_H-M 'P -1'
_atom_sites_solution_hydrogens geom
_atom_sites_solution_primary direct
_atom_sites_solution_secondary difmap
_audit_creation_method SHELXL97
_cell_angle_alpha 101.137(12)
_cell_angle_beta 93.566(9)
_cell_angle_gamma 100.306(7)
_cell_formula_units_Z 4
_cell_length_a 6.2647(4)
_cell_length_b 12.2138(10)
_cell_length_c 16.459(2)
_cell_measurement_reflns_used 36
_cell_measurement_temperature 294(2)
_cell_measurement_theta_max 30.58
_cell_measurement_theta_min 4.17
_cell_volume 1209.6(2)
_computing_cell_refinement XSCANS
_computing_data_collection 'XSCANS (Siemens, 1996)'
_computing_data_reduction 'SHELXTL (Bruker, 1997)'
_computing_molecular_graphics SHELXTL
_computing_publication_material SHELXTL
_computing_structure_refinement 'SHELXL97 (Sheldrick, 1997)'
_computing_structure_solution 'SHELXS97 (Sheldrick, 1990)'
_diffrn_ambient_temperature 294(2)
_diffrn_measured_fraction_theta_full 0.965
_diffrn_measured_fraction_theta_max 0.965
_diffrn_measurement_device_type 'Bruker P4'
_diffrn_measurement_method 2\q/\w
_diffrn_radiation_monochromator graphite
_diffrn_radiation_source 'fine-focus sealed tube'
_diffrn_radiation_type CuK\a
_diffrn_radiation_wavelength 1.54178
_diffrn_reflns_av_R_equivalents 0.0429
_diffrn_reflns_av_sigmaI/netI 0.0736
_diffrn_reflns_limit_h_max 1
_diffrn_reflns_limit_h_min -6
_diffrn_reflns_limit_k_max 13
_diffrn_reflns_limit_k_min -13
_diffrn_reflns_limit_l_max 17
_diffrn_reflns_limit_l_min -18
_diffrn_reflns_number 4192
_diffrn_reflns_theta_full 58.93
_diffrn_reflns_theta_max 58.93
_diffrn_reflns_theta_min 2.75
_diffrn_standards_decay_% 0
_diffrn_standards_interval_count 97
_diffrn_standards_number 3
_exptl_absorpt_coefficient_mu 0.676
_exptl_absorpt_correction_type none
_exptl_crystal_colour colourless
_exptl_crystal_density_diffrn 1.210
_exptl_crystal_density_method 'not measured'
_exptl_crystal_description lath
_exptl_crystal_F_000 472
_exptl_crystal_size_max 0.50
_exptl_crystal_size_mid 0.12
_exptl_crystal_size_min 0.08
_refine_diff_density_max 0.152
_refine_diff_density_min -0.210
_refine_ls_extinction_method none
_refine_ls_goodness_of_fit_ref 1.021
_refine_ls_hydrogen_treatment constr
_refine_ls_matrix_type full
_refine_ls_number_parameters 295
_refine_ls_number_reflns 3342
_refine_ls_number_restraints 0
_refine_ls_restrained_S_all 1.021
_refine_ls_R_factor_all 0.1075
_refine_ls_R_factor_gt 0.0588
_refine_ls_shift/su_max 0.001
_refine_ls_shift/su_mean 0.000
_refine_ls_structure_factor_coef Fsqd
_refine_ls_weighting_details 'calc w = 1/[\s^2^(Fo^2^)+(0.0588P)^2^] where P=(Fo^2^+2Fc^2^)/3'
_refine_ls_weighting_scheme calc
_refine_ls_wR_factor_gt 0.1228
_refine_ls_wR_factor_ref 0.1482
_reflns_number_gt 2017
_reflns_number_total 3342
_reflns_threshold_expression I>2\s(I)
_cod_data_source_file hg6282.cif
_cod_data_source_block II
_cod_depositor_comments
;
The following automatic conversions were performed:
'_symmetry_cell_setting' value 'Triclinic' changed to 'triclinic'
according to '/home/saulius/struct/CIF-dictionaries/cif_core.dic'
dictionary named 'cif_core.dic' version 2.4.1 from 2010-06-29.

Automatic conversion script
Id: cif_fix_enum 1527 2010-12-29 10:47:43Z saulius 

The following automatic conversions were performed:

'_symmetry_cell_setting' value 'Triclinic' changed to 'triclinic'
according to /home/saulius/struct/CIF-dictionaries/cif_core.dic
dictionary named 'cif_core.dic' version 2.4.1 from 2010-06-29.

Automatic conversion script
Id: cif_fix_values 1715 2011-07-08 13:25:40Z adriana 
;
_cod_database_code 2207789
_cod_database_fobs_code 2207789

loop_
_symmetry_equiv_pos_as_xyz
'x, y, z'
'-x, -y, -z'

loop_
_atom_site_label
_atom_site_fract_x
_atom_site_fract_y
_atom_site_fract_z
_atom_site_U_iso_or_equiv
_atom_site_adp_type
_atom_site_calc_flag
_atom_site_refinement_flags
_atom_site_occupancy
_atom_site_type_symbol
O1A 0.9358(4) 0.6454(2) 0.34741(17) 0.0779(9) Uani d . 1 O
O2A 0.0714(4) 0.57646(19) 0.13600(16) 0.0635(7) Uani d . 1 O
O1B 0.0544(5) 0.1584(2) 0.16727(18) 0.0903(10) Uani d . 1 O
O2B 0.6299(4) -0.0220(2) 0.40106(16) 0.0746(8) Uani d . 1 O
N1A 0.3314(4) 0.3734(2) 0.20183(17) 0.0537(8) Uani d . 1 N
H1AA 0.2853 0.3009 0.1888 0.064 Uiso calc R 1 H
N2A 0.2521(5) 0.5483(2) 0.1781(2) 0.0649(9) Uani d . 1 N
N1B 0.1230(5) -0.1531(2) 0.29288(18) 0.0602(9) Uani d . 1 N
H1BA 0.0532 -0.2200 0.2943 0.072 Uiso calc R 1 H
N2B 0.4456(5) -0.0190(2) 0.3476(2) 0.0731(10) Uani d . 1 N
C1A 0.5233(5) 0.4092(3) 0.2528(2) 0.0449(9) Uani d . 1 C
C2A 0.6292(5) 0.5178(3) 0.2765(2) 0.0497(9) Uani d . 1 C
H2AA 0.5708 0.5750 0.2586 0.060 Uiso calc R 1 H
C3A 0.8311(6) 0.5468(3) 0.3290(2) 0.0544(10) Uani d . 1 C
C4A 0.9177(6) 0.4549(3) 0.3609(2) 0.0577(10) Uani d . 1 C
H4AA 0.9896 0.4863 0.4165 0.069 Uiso calc R 1 H
H4AB 1.0269 0.4311 0.3258 0.069 Uiso calc R 1 H
C5A 0.7460(6) 0.3502(3) 0.3638(2) 0.0561(10) Uani d . 1 C
C6A 0.6109(6) 0.3138(3) 0.2795(2) 0.0549(10) Uani d . 1 C
H6AA 0.7005 0.2839 0.2379 0.066 Uiso calc R 1 H
H6AB 0.4899 0.2531 0.2821 0.066 Uiso calc R 1 H
C7A 0.5984(7) 0.3792(4) 0.4320(3) 0.0909(15) Uani d . 1 C
H7AA 0.6839 0.4023 0.4850 0.136 Uiso calc R 1 H
H7AB 0.4886 0.3135 0.4322 0.136 Uiso calc R 1 H
H7AC 0.5299 0.4401 0.4215 0.136 Uiso calc R 1 H
C8A 0.8595(7) 0.2552(3) 0.3808(3) 0.0965(17) Uani d . 1 C
H8AA 0.9408 0.2783 0.4348 0.145 Uiso calc R 1 H
H8AB 0.9569 0.2397 0.3392 0.145 Uiso calc R 1 H
H8AC 0.7523 0.1878 0.3793 0.145 Uiso calc R 1 H
C9A 0.2015(5) 0.4381(3) 0.1684(2) 0.0454(9) Uani d . 1 C
C10A -0.0008(5) 0.3910(3) 0.1215(2) 0.0502(9) Uani d . 1 C
H10A -0.0677 0.3147 0.1064 0.060 Uiso calc R 1 H
C11A -0.0754(6) 0.4798(3) 0.1034(2) 0.0492(9) Uani d . 1 C
C12A -0.2771(6) 0.4935(3) 0.0585(2) 0.0626(11) Uani d . 1 C
H12A -0.3685 0.4202 0.0377 0.094 Uiso calc R 1 H
H12B -0.2408 0.5295 0.0129 0.094 Uiso calc R 1 H
H12C -0.3531 0.5398 0.0958 0.094 Uiso calc R 1 H
C1B 0.0214(6) -0.0961(3) 0.2438(2) 0.0503(9) Uani d . 1 C
C2B 0.1014(6) 0.0093(3) 0.2320(2) 0.0583(10) Uani d . 1 C
H2BA 0.2380 0.0473 0.2579 0.070 Uiso calc R 1 H
C3B -0.0181(6) 0.0635(3) 0.1812(2) 0.0617(11) Uani d . 1 C
C4B -0.2466(6) 0.0040(3) 0.1453(2) 0.0655(11) Uani d . 1 C
H4BA -0.2831 0.0300 0.0950 0.079 Uiso calc R 1 H
H4BB -0.3481 0.0252 0.1849 0.079 Uiso calc R 1 H
C5B -0.2748(6) -0.1243(3) 0.1247(2) 0.0548(10) Uani d . 1 C
C6B -0.1969(6) -0.1619(3) 0.2024(2) 0.0566(10) Uani d . 1 C
H6BA -0.3041 -0.1544 0.2421 0.068 Uiso calc R 1 H
H6BB -0.1891 -0.2418 0.1875 0.068 Uiso calc R 1 H
C7B -0.1446(7) -0.1622(4) 0.0526(3) 0.0824(13) Uani d . 1 C
H7BA -0.1978 -0.1391 0.0039 0.124 Uiso calc R 1 H
H7BB -0.1609 -0.2436 0.0414 0.124 Uiso calc R 1 H
H7BC 0.0066 -0.1280 0.0670 0.124 Uiso calc R 1 H
C8B -0.5160(6) -0.1777(3) 0.0998(3) 0.0806(13) Uani d . 1 C
H8BA -0.5621 -0.1594 0.0481 0.121 Uiso calc R 1 H
H8BB -0.6013 -0.1483 0.1423 0.121 Uiso calc R 1 H
H8BC -0.5359 -0.2588 0.0933 0.121 Uiso calc R 1 H
C9B 0.3223(6) -0.1193(3) 0.3409(2) 0.0534(10) Uani d . 1 C
C10B 0.4146(6) -0.1879(3) 0.3867(2) 0.0619(11) Uani d . 1 C
H10B 0.3562 -0.2620 0.3906 0.074 Uiso calc R 1 H
C11B 0.6029(6) -0.1244(3) 0.4231(2) 0.0616(11) Uani d . 1 C
C12B 0.7823(6) -0.1417(3) 0.4793(2) 0.0774(13) Uani d . 1 C
H12D 0.7750 -0.2217 0.4758 0.116 Uiso calc R 1 H
H12E 0.7684 -0.1059 0.5355 0.116 Uiso calc R 1 H
H12F 0.9199 -0.1087 0.4631 0.116 Uiso calc R 1 H

loop_
_atom_site_aniso_label
_atom_site_aniso_U_11
_atom_site_aniso_U_22
_atom_site_aniso_U_33
_atom_site_aniso_U_12
_atom_site_aniso_U_13
_atom_site_aniso_U_23
O1A 0.0716(19) 0.0522(16) 0.099(2) -0.0191(14) -0.0265(16) 0.0294(14)
O2A 0.0549(16) 0.0486(14) 0.0872(19) 0.0089(13) -0.0170(15) 0.0228(13)
O1B 0.095(2) 0.0466(15) 0.121(2) -0.0166(15) -0.0359(19) 0.0419(16)
O2B 0.0630(18) 0.0604(16) 0.094(2) -0.0093(14) -0.0262(16) 0.0313(15)
N1A 0.0477(18) 0.0378(15) 0.070(2) -0.0042(14) -0.0161(16) 0.0173(14)
N2A 0.055(2) 0.0491(18) 0.088(2) 0.0024(15) -0.0224(18) 0.0247(17)
N1B 0.059(2) 0.0408(16) 0.077(2) -0.0074(15) -0.0093(18) 0.0261(15)
N2B 0.059(2) 0.059(2) 0.096(3) -0.0069(17) -0.021(2) 0.0276(18)
C1A 0.042(2) 0.0407(19) 0.051(2) 0.0020(16) -0.0065(18) 0.0142(16)
C2A 0.049(2) 0.0406(19) 0.059(2) 0.0035(17) -0.0063(19) 0.0179(17)
C3A 0.051(2) 0.048(2) 0.060(2) -0.0074(18) -0.002(2) 0.0188(18)
C4A 0.050(2) 0.056(2) 0.062(2) -0.0058(18) -0.015(2) 0.0210(19)
C5A 0.052(2) 0.053(2) 0.060(2) -0.0059(18) -0.015(2) 0.0243(18)
C6A 0.055(2) 0.0423(19) 0.063(2) 0.0023(17) -0.015(2) 0.0143(17)
C7A 0.087(3) 0.113(4) 0.070(3) -0.009(3) 0.002(3) 0.043(3)
C8A 0.100(4) 0.058(3) 0.127(4) 0.005(2) -0.053(3) 0.041(3)
C9A 0.040(2) 0.043(2) 0.054(2) 0.0066(16) -0.0028(18) 0.0173(16)
C10A 0.047(2) 0.047(2) 0.054(2) -0.0005(17) -0.0064(19) 0.0156(17)
C11A 0.045(2) 0.052(2) 0.051(2) 0.0056(18) -0.0025(18) 0.0166(18)
C12A 0.055(2) 0.073(3) 0.064(2) 0.020(2) -0.009(2) 0.021(2)
C1B 0.047(2) 0.0400(19) 0.062(2) 0.0006(17) -0.0024(19) 0.0164(17)
C2B 0.055(2) 0.042(2) 0.076(3) -0.0007(18) -0.008(2) 0.0193(19)
C3B 0.063(3) 0.042(2) 0.077(3) 0.0015(19) -0.011(2) 0.0172(19)
C4B 0.057(3) 0.050(2) 0.088(3) 0.0080(19) -0.011(2) 0.019(2)
C5B 0.049(2) 0.0424(19) 0.069(3) 0.0024(17) -0.006(2) 0.0110(18)
C6B 0.050(2) 0.044(2) 0.071(3) -0.0047(17) 0.000(2) 0.0157(18)
C7B 0.082(3) 0.082(3) 0.076(3) 0.010(3) 0.001(3) 0.008(2)
C8B 0.056(3) 0.071(3) 0.106(3) -0.004(2) -0.019(3) 0.021(2)
C9B 0.054(2) 0.043(2) 0.058(2) -0.0051(18) -0.006(2) 0.0149(17)
C10B 0.060(3) 0.049(2) 0.075(3) -0.0047(19) -0.006(2) 0.0271(19)
C11B 0.063(3) 0.056(2) 0.067(3) 0.004(2) -0.005(2) 0.027(2)
C12B 0.069(3) 0.080(3) 0.082(3) 0.003(2) -0.012(2) 0.032(2)

loop_
_atom_type_symbol
_atom_type_description
_atom_type_scat_dispersion_real
_atom_type_scat_dispersion_imag
_atom_type_scat_source
C C 0.0181 0.0091 'International Tables Vol C Tables 4.2.6.8 and 6.1.1.4'
H H 0.0000 0.0000 'International Tables Vol C Tables 4.2.6.8 and 6.1.1.4'
N N 0.0311 0.0180 'International Tables Vol C Tables 4.2.6.8 and 6.1.1.4'
O O 0.0492 0.0322 'International Tables Vol C Tables 4.2.6.8 and 6.1.1.4'

loop_
_geom_angle_atom_site_label_1
_geom_angle_atom_site_label_2
_geom_angle_atom_site_label_3
_geom_angle
C11A O2A N2A 109.0(2)
C11B O2B N2B 109.0(3)
C1A N1A C9A 128.9(3)
C1A N1A H1AA 115.5
C9A N1A H1AA 115.5
C9A N2A O2A 103.8(3)
C1B N1B C9B 129.6(3)
C1B N1B H1BA 115.2
C9B N1B H1BA 115.2
C9B N2B O2B 103.7(3)
C2A C1A N1A 124.9(3)
C2A C1A C6A 121.7(3)
N1A C1A C6A 113.3(3)
C1A C2A C3A 120.8(3)
C1A C2A H2AA 119.6
C3A C2A H2AA 119.6
O1A C3A C2A 121.4(3)
O1A C3A C4A 119.5(3)
C2A C3A C4A 119.1(3)
C3A C4A C5A 114.8(3)
C3A C4A H4AA 108.6
C5A C4A H4AA 108.6
C3A C4A H4AB 108.6
C5A C4A H4AB 108.6
H4AA C4A H4AB 107.5
C6A C5A C8A 110.2(3)
C6A C5A C7A 109.6(3)
C8A C5A C7A 109.9(3)
C6A C5A C4A 107.6(3)
C8A C5A C4A 109.3(3)
C7A C5A C4A 110.2(3)
C1A C6A C5A 113.0(3)
C1A C6A H6AA 109.0
C5A C6A H6AA 109.0
C1A C6A H6AB 109.0
C5A C6A H6AB 109.0
H6AA C6A H6AB 107.8
C5A C7A H7AA 109.5
C5A C7A H7AB 109.5
H7AA C7A H7AB 109.5
C5A C7A H7AC 109.5
H7AA C7A H7AC 109.5
H7AB C7A H7AC 109.5
C5A C8A H8AA 109.5
C5A C8A H8AB 109.5
H8AA C8A H8AB 109.5
C5A C8A H8AC 109.5
H8AA C8A H8AC 109.5
H8AB C8A H8AC 109.5
N2A C9A N1A 123.8(3)
N2A C9A C10A 113.0(3)
N1A C9A C10A 123.2(3)
C11A C10A C9A 104.8(3)
C11A C10A H10A 127.6
C9A C10A H10A 127.6
C10A C11A O2A 109.4(3)
C10A C11A C12A 134.2(3)
O2A C11A C12A 116.4(3)
C11A C12A H12A 109.5
C11A C12A H12B 109.5
H12A C12A H12B 109.5
C11A C12A H12C 109.5
H12A C12A H12C 109.5
H12B C12A H12C 109.5
C2B C1B N1B 125.3(3)
C2B C1B C6B 121.3(3)
N1B C1B C6B 113.4(3)
C1B C2B C3B 121.6(3)
C1B C2B H2BA 119.2
C3B C2B H2BA 119.2
O1B C3B C2B 122.8(3)
O1B C3B C4B 118.9(3)
C2B C3B C4B 118.2(3)
C3B C4B C5B 113.3(3)
C3B C4B H4BA 108.9
C5B C4B H4BA 108.9
C3B C4B H4BB 108.9
C5B C4B H4BB 108.9
H4BA C4B H4BB 107.7
C4B C5B C6B 107.8(3)
C4B C5B C7B 110.6(3)
C6B C5B C7B 110.6(3)
C4B C5B C8B 109.7(3)
C6B C5B C8B 109.4(3)
C7B C5B C8B 108.7(3)
C1B C6B C5B 114.4(3)
C1B C6B H6BA 108.6
C5B C6B H6BA 108.6
C1B C6B H6BB 108.6
C5B C6B H6BB 108.6
H6BA C6B H6BB 107.6
C5B C7B H7BA 109.5
C5B C7B H7BB 109.5
H7BA C7B H7BB 109.5
C5B C7B H7BC 109.5
H7BA C7B H7BC 109.5
H7BB C7B H7BC 109.5
C5B C8B H8BA 109.5
C5B C8B H8BB 109.5
H8BA C8B H8BB 109.5
C5B C8B H8BC 109.5
H8BA C8B H8BC 109.5
H8BB C8B H8BC 109.5
N2B C9B N1B 122.9(3)
N2B C9B C10B 112.7(3)
N1B C9B C10B 124.3(3)
C11B C10B C9B 105.2(3)
C11B C10B H10B 127.4
C9B C10B H10B 127.4
C10B C11B O2B 109.4(3)
C10B C11B C12B 134.7(3)
O2B C11B C12B 116.0(3)
C11B C12B H12D 109.5
C11B C12B H12E 109.5
H12D C12B H12E 109.5
C11B C12B H12F 109.5
H12D C12B H12F 109.5
H12E C12B H12F 109.5

loop_
_geom_bond_atom_site_label_1
_geom_bond_atom_site_label_2
_geom_bond_distance
O1A C3A 1.235(4)
O2A C11A 1.354(4)
O2A N2A 1.419(3)
O1B C3B 1.236(4)
O2B C11B 1.353(4)
O2B N2B 1.418(4)
N1A C1A 1.373(4)
N1A C9A 1.391(4)
N1A H1AA 0.8600
N2A C9A 1.302(4)
N1B C1B 1.362(4)
N1B C9B 1.386(4)
N1B H1BA 0.8600
N2B C9B 1.306(4)
C1A C2A 1.344(4)
C1A C6A 1.499(4)
C2A C3A 1.435(4)
C2A H2AA 0.9300
C3A C4A 1.496(4)
C4A C5A 1.527(4)
C4A H4AA 0.9700
C4A H4AB 0.9700
C5A C6A 1.524(4)
C5A C8A 1.526(5)
C5A C7A 1.527(5)
C6A H6AA 0.9700
C6A H6AB 0.9700
C7A H7AA 0.9600
C7A H7AB 0.9600
C7A H7AC 0.9600
C8A H8AA 0.9600
C8A H8AB 0.9600
C8A H8AC 0.9600
C9A C10A 1.407(4)
C10A C11A 1.331(4)
C10A H10A 0.9300
C11A C12A 1.475(4)
C12A H12A 0.9600
C12A H12B 0.9600
C12A H12C 0.9600
C1B C2B 1.351(4)
C1B C6B 1.503(4)
C2B C3B 1.418(5)
C2B H2BA 0.9300
C3B C4B 1.512(5)
C4B C5B 1.513(4)
C4B H4BA 0.9700
C4B H4BB 0.9700
C5B C6B 1.520(4)
C5B C7B 1.528(5)
C5B C8B 1.531(5)
C6B H6BA 0.9700
C6B H6BB 0.9700
C7B H7BA 0.9600
C7B H7BB 0.9600
C7B H7BC 0.9600
C8B H8BA 0.9600
C8B H8BB 0.9600
C8B H8BC 0.9600
C9B C10B 1.403(5)
C10B C11B 1.326(5)
C10B H10B 0.9300
C11B C12B 1.482(5)
C12B H12D 0.9600
C12B H12E 0.9600
C12B H12F 0.9600

loop_
_geom_hbond_atom_site_label_D
_geom_hbond_atom_site_label_H
_geom_hbond_atom_site_label_A
_geom_hbond_site_symmetry_A
_geom_hbond_distance_DH
_geom_hbond_distance_HA
_geom_hbond_distance_DA
_geom_hbond_angle_DHA
N1A H1AA O1B . 0.86 2.01 2.811(3) 154
N1B H1BA O1A 1_445 0.86 2.05 2.862(3) 157
C2A H2AA N2A . 0.93 2.26 2.900(4) 125
C2B H2BA N2B . 0.93 2.26 2.898(5) 125
C10A H10A O1B . 0.93 2.53 3.148(4) 124

loop_
_geom_torsion_atom_site_label_1
_geom_torsion_atom_site_label_2
_geom_torsion_atom_site_label_3
_geom_torsion_atom_site_label_4
_geom_torsion
C11A O2A N2A C9A -0.3(4)
C11B O2B N2B C9B -0.3(4)
C9A N1A C1A C2A -4.1(6)
C9A N1A C1A C6A 177.3(3)
N1A C1A C2A C3A -178.9(3)
C6A C1A C2A C3A -0.4(5)
C1A C2A C3A O1A 176.0(4)
C1A C2A C3A C4A -3.1(5)
O1A C3A C4A C5A 157.6(4)
C2A C3A C4A C5A -23.3(5)
C3A C4A C5A C6A 49.3(4)
C3A C4A C5A C8A 169.0(3)
C3A C4A C5A C7A -70.1(4)
C2A C1A C6A C5A 29.8(5)
N1A C1A C6A C5A -151.5(3)
C8A C5A C6A C1A -171.0(3)
C7A C5A C6A C1A 67.9(4)
C4A C5A C6A C1A -51.9(4)
O2A N2A C9A N1A -178.3(3)
O2A N2A C9A C10A 0.7(4)
C1A N1A C9A N2A 3.6(6)
C1A N1A C9A C10A -175.3(3)
N2A C9A C10A C11A -0.9(4)
N1A C9A C10A C11A 178.1(3)
C9A C10A C11A O2A 0.6(4)
C9A C10A C11A C12A -178.2(4)
N2A O2A C11A C10A -0.2(4)
N2A O2A C11A C12A 178.8(3)
C9B N1B C1B C2B 0.3(6)
C9B N1B C1B C6B -179.1(3)
N1B C1B C2B C3B -178.5(4)
C6B C1B C2B C3B 0.9(6)
C1B C2B C3B O1B -177.5(4)
C1B C2B C3B C4B 4.6(6)
O1B C3B C4B C5B 148.6(4)
C2B C3B C4B C5B -33.5(5)
C3B C4B C5B C6B 53.5(4)
C3B C4B C5B C7B -67.6(4)
C3B C4B C5B C8B 172.5(3)
C2B C1B C6B C5B 22.5(5)
N1B C1B C6B C5B -158.0(3)
C4B C5B C6B C1B -48.2(4)
C7B C5B C6B C1B 72.8(4)
C8B C5B C6B C1B -167.4(3)
O2B N2B C9B N1B -179.5(3)
O2B N2B C9B C10B -0.1(4)
C1B N1B C9B N2B 2.1(6)
C1B N1B C9B C10B -177.3(4)
N2B C9B C10B C11B 0.4(5)
N1B C9B C10B C11B 179.9(4)
C9B C10B C11B O2B -0.6(5)
C9B C10B C11B C12B -179.8(4)
N2B O2B C11B C10B 0.6(4)
N2B O2B C11B C12B -180.0(3)

loop_
_cod_related_entry_id
_cod_related_entry_database
_cod_related_entry_code
1 ChemSpider 24596709
